data_7111477
loop_
_publ_author_name
'Nath, Manashi'
'Choudhury, Amitava'
'Rao, C. N. R.'

_publ_section_title
;
 Chemical routes to GeS2 and GeSe2 nanowires
;
_journal_issue 23
_journal_name_full 'Chemical Communications'
_journal_page_first 2698
_journal_page_last 2699
_journal_paper_doi 10.1039/b412056f
_journal_year 2004
_chemical_formula_sum 'C12 H32 Ge N2 Se3'
_chemical_formula_weight 513.87
_chemical_name_systematic
;
?
;
_space_group_IT_number 14
_symmetry_cell_setting monoclinic
_symmetry_space_group_name_Hall '-P 2ybc'
_symmetry_space_group_name_H-M 'P 1 21/c 1'
_atom_sites_solution_hydrogens geom
_atom_sites_solution_primary direct
_atom_sites_solution_secondary difmap
_audit_creation_method SHELXL
_cell_angle_alpha 90.00
_cell_angle_beta 103.42
_cell_angle_gamma 90.00
_cell_formula_units_Z 4
_cell_length_a 10.8528(8)
_cell_length_b 18.3953(14)
_cell_length_c 10.9941(8)
_cell_measurement_reflns_used 3525
_cell_measurement_temperature 293(2)
_cell_measurement_theta_max 23.5
_cell_measurement_theta_min 2
_cell_volume 2134.9(3)
_computing_cell_refinement SAINT(Siemens,1996)
_computing_data_collection SMART(Siemens,1996)
_computing_data_reduction SAINT
_computing_molecular_graphics 'SHELXTL v5.0'
_computing_publication_material 'SHELXTL v5.0'
_computing_structure_refinement 'SHELXL-93 (Sheldrick, 1993)'
_computing_structure_solution 'SHELXS-86 (Sheldrick, 1990)'
_diffrn_ambient_temperature 293(2)
_diffrn_measurement_device 'Siemens CCD-diffractometer'
_diffrn_measurement_method \W
_diffrn_radiation_monochromator graphite
_diffrn_radiation_source 'fine-focus sealed tube'
_diffrn_radiation_type MoK\a
_diffrn_radiation_wavelength 0.71073
_diffrn_reflns_av_R_equivalents 0.0671
_diffrn_reflns_av_sigmaI/netI 0.0848
_diffrn_reflns_limit_h_max 12
_diffrn_reflns_limit_h_min -11
_diffrn_reflns_limit_k_max 20
_diffrn_reflns_limit_k_min -19
_diffrn_reflns_limit_l_max 12
_diffrn_reflns_limit_l_min -8
_diffrn_reflns_number 8642
_diffrn_reflns_theta_max 23.37
_diffrn_reflns_theta_min 1.93
_exptl_absorpt_coefficient_mu 6.540
_exptl_absorpt_correction_T_max 1.000000
_exptl_absorpt_correction_T_min 0.713924
_exptl_absorpt_correction_type empirical
_exptl_crystal_colour Yellow
_exptl_crystal_density_diffrn 1.599
_exptl_crystal_description Chuncky
_exptl_crystal_F_000 1008
_exptl_crystal_size_max 0.35
_exptl_crystal_size_mid 0.24
_exptl_crystal_size_min 0.20
_refine_diff_density_max 0.518
_refine_diff_density_min -0.468
_refine_diff_density_rms 0.104
_refine_ls_extinction_method none
_refine_ls_goodness_of_fit_all 1.169
_refine_ls_goodness_of_fit_obs 1.283
_refine_ls_matrix_type full
_refine_ls_number_parameters 133
_refine_ls_number_reflns 3051
_refine_ls_number_restraints 0
_refine_ls_restrained_S_all 1.169
_refine_ls_restrained_S_obs 1.283
_refine_ls_R_factor_all 0.1124
_refine_ls_R_factor_obs 0.0709
_refine_ls_shift/esd_max -0.001
_refine_ls_shift/esd_mean 0.000
_refine_ls_structure_factor_coef Fsqd
_refine_ls_weighting_details 'w=1/[\s^2^(Fo^2^)+(0.0290P)^2^+4.6686P] where P=(Fo^2^+2Fc^2^)/3'
_refine_ls_weighting_scheme calc
_refine_ls_wR_factor_all 0.1237
_refine_ls_wR_factor_obs 0.1128
_reflns_number_observed 2141
_reflns_number_total 3051
_reflns_observed_criterion >2sigma(I)
_cod_data_source_file b412056fsup1.cif
_cod_data_source_block sad
_cod_depositor_comments
;
The following automatic conversions were performed:

'_symmetry_cell_setting' value 'Monoclinic' changed to 'monoclinic'
according to /home/saulius/struct/CIF-dictionaries/cif_core.dic
dictionary named 'cif_core.dic' version 2.4.2 from
2011-04-26.

'_exptl_absorpt_correction_type' value 'Empirical'
changed to 'empirical' according to
/home/saulius/struct/CIF-dictionaries/cif_core.dic dictionary named
'cif_core.dic' version 2.4.2 from 2011-04-26.

Automatic conversion script
Id: cif_fix_values 1891 2012-01-12 08:04:46Z andrius 

The following automatic conversions were performed:

'_refine_ls_weighting_scheme' value 'calc
w=1/[\s^2^(Fo^2^)+(0.0290P)^2^+4.6686P] where P=(Fo^2^+2Fc^2^)/3' was
changed to 'calc'. New tag '_refine_ls_weighting_details' was
created. The value of the new tag was set to
'w=1/[\s^2^(Fo^2^)+(0.0290P)^2^+4.6686P] where P=(Fo^2^+2Fc^2^)/3'.

Automatic conversion script
Id: cif_fix_values 3143 2015-03-26 13:38:13Z robertas 
;
_cod_original_sg_symbol_H-M P2(1)/c
_cod_database_code 7111477

loop_
_symmetry_equiv_pos_as_xyz
'x, y, z'
'-x, y+1/2, -z+1/2'
'-x, -y, -z'
'x, -y-1/2, z-1/2'

loop_
_atom_site_aniso_label
_atom_site_aniso_U_11
_atom_site_aniso_U_22
_atom_site_aniso_U_33
_atom_site_aniso_U_23
_atom_site_aniso_U_13
_atom_site_aniso_U_12
Ge1 0.0469(6) 0.0413(6) 0.0532(7) -0.0042(5) 0.0187(5) -0.0005(5)
Se1 0.0578(7) 0.0439(7) 0.0628(8) -0.0046(5) 0.0196(6) -0.0054(5)
Se2 0.0753(8) 0.0498(7) 0.0463(7) -0.0005(5) 0.0201(6) 0.0041(6)
Se3 0.0512(7) 0.0619(8) 0.1076(11) -0.0168(7) 0.0299(7) 0.0024(6)
C1 0.075(10) 0.097(11) 0.092(11) -0.015(9) 0.035(8) -0.008(8)
C2 0.103(11) 0.089(11) 0.098(11) -0.015(9) 0.001(9) 0.031(9)
N1 0.110(9) 0.055(7) 0.081(8) -0.009(5) 0.036(7) -0.002(6)
C4 0.168(16) 0.068(10) 0.071(10) 0.002(8) 0.034(10) 0.009(10)
C5 0.167(17) 0.097(13) 0.101(13) 0.020(9) 0.013(12) 0.038(12)
C7 0.078(10) 0.118(14) 0.148(16) -0.007(11) 0.026(11) -0.009(9)
N2 0.053(6) 0.052(6) 0.121(9) -0.007(6) 0.023(7) 0.003(5)
C10 0.111(12) 0.094(12) 0.200(19) 0.020(11) 0.088(12) -0.007(10)

loop_
_atom_site_label
_atom_site_type_symbol
_atom_site_fract_x
_atom_site_fract_y
_atom_site_fract_z
_atom_site_U_iso_or_equiv
_atom_site_thermal_displace_type
_atom_site_occupancy
_atom_site_calc_flag
_atom_site_refinement_flags
Ge1 Ge 0.43875(10) 0.07839(6) 0.02860(10) 0.0460(3) Uani 1 d .
Se1 Se 0.56862(10) 0.17979(6) 0.07999(10) 0.0539(3) Uani 1 d .
Se2 Se 0.47274(11) 0.02289(6) -0.15973(9) 0.0561(3) Uani 1 d .
Se3 Se 0.23044(11) 0.09859(6) 0.02626(12) 0.0717(4) Uani 1 d .
C1 C 0.3150(12) 0.2306(7) 0.2980(12) 0.086(4) Uani 1 d .
H3 H 0.2831(12) 0.2445(7) 0.3700(12) 0.103 Uiso 1 calc R
H4 H 0.2651(12) 0.1899(7) 0.2573(12) 0.103 Uiso 1 calc R
C2 C 0.3036(13) 0.2936(8) 0.2083(13) 0.100(5) Uani 1 d .
H5 H 0.3363(13) 0.2795(8) 0.1368(13) 0.120 Uiso 1 calc R
H6 H 0.3539(13) 0.3341(8) 0.2494(13) 0.120 Uiso 1 calc R
C3 C 0.1663(17) 0.3172(10) 0.1641(17) 0.171(7) Uiso 1 d .
H7 H 0.1611(17) 0.3573(10) 0.1073(17) 0.256 Uiso 1 calc R
H8 H 0.1344(17) 0.3319(10) 0.2348(17) 0.256 Uiso 1 calc R
H9 H 0.1168(17) 0.2774(10) 0.1224(17) 0.256 Uiso 1 calc R
N1 N 0.4501(10) 0.2090(5) 0.3387(9) 0.079(3) Uani 1 d .
H1 H 0.4919(10) 0.2445(5) 0.3877(9) 0.095 Uiso 1 calc R
H2 H 0.4824(10) 0.2063(5) 0.2705(9) 0.095 Uiso 1 calc R
C4 C 0.4769(15) 0.1383(7) 0.4085(12) 0.101(5) Uani 1 d .
H10 H 0.4370(15) 0.0985(7) 0.3559(12) 0.121 Uiso 1 calc R
H11 H 0.4428(15) 0.1396(7) 0.4826(12) 0.121 Uiso 1 calc R
C5 C 0.6218(16) 0.1267(8) 0.4462(14) 0.125(6) Uani 1 d .
H12 H 0.6554(16) 0.1255(8) 0.3718(14) 0.150 Uiso 1 calc R
H13 H 0.6613(16) 0.1669(8) 0.4980(14) 0.150 Uiso 1 calc R
C6 C 0.6526(18) 0.0565(11) 0.5170(17) 0.173(8) Uiso 1 d .
H14 H 0.7428(18) 0.0500(11) 0.5398(17) 0.259 Uiso 1 calc R
H15 H 0.6144(18) 0.0168(11) 0.4652(17) 0.259 Uiso 1 calc R
H16 H 0.6203(18) 0.0580(11) 0.5912(17) 0.259 Uiso 1 calc R
C7 C 0.0798(13) -0.0888(8) -0.1342(16) 0.114(5) Uani 1 d .
H19 H 0.0629(13) -0.1403(8) -0.1469(16) 0.137 Uiso 1 calc R
H20 H 0.0053(13) -0.0663(8) -0.1159(16) 0.137 Uiso 1 calc R
C8 C 0.1022(18) -0.0585(11) -0.2441(18) 0.155(7) Uiso 1 d .
H21 H 0.1769(18) -0.0806(11) -0.2626(18) 0.186 Uiso 1 calc R
H22 H 0.1176(18) -0.0068(11) -0.2325(18) 0.186 Uiso 1 calc R
C9 C -0.0128(21) -0.0713(12) -0.3539(21) 0.219(10) Uiso 1 d .
H23 H 0.0034(21) -0.0504(12) -0.4287(21) 0.328 Uiso 1 calc R
H24 H -0.0864(21) -0.0489(12) -0.3358(21) 0.328 Uiso 1 calc R
H25 H -0.0272(21) -0.1226(12) -0.3658(21) 0.328 Uiso 1 calc R
N2 N 0.1878(8) -0.0787(5) -0.0272(10) 0.075(3) Uani 1 d .
H17 H 0.2098(8) -0.0314(5) -0.0225(10) 0.090 Uiso 1 calc R
H18 H 0.2540(8) -0.1042(5) -0.0409(10) 0.090 Uiso 1 calc R
C10 C 0.1628(15) -0.1020(8) 0.0977(17) 0.127(6) Uani 1 d .
H26 H 0.2314(15) -0.0852(8) 0.1650(17) 0.152 Uiso 1 calc R
H27 H 0.0849(15) -0.0798(8) 0.1083(17) 0.152 Uiso 1 calc R
C11 C 0.1523(23) -0.1819(13) 0.1044(22) 0.210(10) Uiso 1 d .
H28 H 0.0768(23) -0.1988(13) 0.0456(22) 0.251 Uiso 1 calc R
H29 H 0.2256(23) -0.2051(13) 0.0848(22) 0.251 Uiso 1 calc R
C12 C 0.1456(23) -0.1980(14) 0.2266(24) 0.249(12) Uiso 1 d .
H30 H 0.1386(23) -0.2497(14) 0.2356(24) 0.374 Uiso 1 calc R
H31 H 0.0728(23) -0.1746(14) 0.2447(24) 0.374 Uiso 1 calc R
H32 H 0.2208(23) -0.1809(14) 0.2837(24) 0.374 Uiso 1 calc R

loop_
_atom_type_symbol
_atom_type_description
_atom_type_scat_dispersion_real
_atom_type_scat_dispersion_imag
_atom_type_scat_source
C C 0.0033 0.0016 'International Tables Vol C Tables 4.2.6.8 and 6.1.1.4'
H H 0.0000 0.0000 'International Tables Vol C Tables 4.2.6.8 and 6.1.1.4'
N N 0.0061 0.0033 'International Tables Vol C Tables 4.2.6.8 and 6.1.1.4'
Ge Ge 0.1547 1.8001 'International Tables Vol C Tables 4.2.6.8 and 6.1.1.4'
Se Se -0.0929 2.2259 'International Tables Vol C Tables 4.2.6.8 and 6.1.1.4'

loop_
_geom_angle_atom_site_label_1
_geom_angle_atom_site_label_2
_geom_angle_atom_site_label_3
_geom_angle
_geom_angle_site_symmetry_3
Se3 Ge1 Se1 114.47(6) .
Se3 Ge1 Se2 114.02(6) .
Se1 Ge1 Se2 110.06(5) .
Se3 Ge1 Se2 112.80(6) 3_655
Se1 Ge1 Se2 109.82(6) 3_655
Se2 Ge1 Se2 93.84(5) 3_655
Ge1 Se2 Ge1 86.16(5) 3_655
N1 C1 C2 109.1(10) .
N1 C1 H3 109.9(6) .
C2 C1 H3 109.9(7) .
N1 C1 H4 109.9(6) .
C2 C1 H4 109.9(8) .
H3 C1 H4 108.3 .
C1 C2 C3 110.7(13) .
C1 C2 H5 109.5(7) .
C3 C2 H5 109.5(9) .
C1 C2 H6 109.5(7) .
C3 C2 H6 109.5(9) .
H5 C2 H6 108.1 .
C2 C3 H7 109.5(9) .
C2 C3 H8 109.5(9) .
H7 C3 H8 109.5 .
C2 C3 H9 109.5(9) .
H7 C3 H9 109.5 .
H8 C3 H9 109.5 .
C1 N1 C4 116.5(11) .
C1 N1 H1 108.2(6) .
C4 N1 H1 108.2(7) .
C1 N1 H2 108.2(6) .
C4 N1 H2 108.2(6) .
H1 N1 H2 107.3 .
N1 C4 C5 108.7(12) .
N1 C4 H10 109.9(7) .
C5 C4 H10 109.9(8) .
N1 C4 H11 109.9(6) .
C5 C4 H11 109.9(8) .
H10 C4 H11 108.3 .
C6 C5 C4 110.3(14) .
C6 C5 H12 109.6(10) .
C4 C5 H12 109.6(8) .
C6 C5 H13 109.6(10) .
C4 C5 H13 109.6(8) .
H12 C5 H13 108.1 .
C5 C6 H14 109.5(10) .
C5 C6 H15 109.5(10) .
H14 C6 H15 109.5 .
C5 C6 H16 109.5(10) .
H14 C6 H16 109.5 .
H15 C6 H16 109.5 .
C8 C7 N2 112.0(14) .
C8 C7 H19 109.2(11) .
N2 C7 H19 109.2(7) .
C8 C7 H20 109.2(11) .
N2 C7 H20 109.2(7) .
H19 C7 H20 107.9 .
C7 C8 C9 110.1(17) .
C7 C8 H21 109.6(11) .
C9 C8 H21 109.6(12) .
C7 C8 H22 109.6(11) .
C9 C8 H22 109.6(12) .
H21 C8 H22 108.1 .
C8 C9 H23 109.5(12) .
C8 C9 H24 109.5(12) .
H23 C9 H24 109.5 .
C8 C9 H25 109.5(12) .
H23 C9 H25 109.5 .
H24 C9 H25 109.5 .
C7 N2 C10 114.3(11) .
C7 N2 H17 108.7(7) .
C10 N2 H17 108.7(7) .
C7 N2 H18 108.7(7) .
C10 N2 H18 108.7(7) .
H17 N2 H18 107.6 .
C11 C10 N2 111.0(15) .
C11 C10 H26 109.4(13) .
N2 C10 H26 109.4(7) .
C11 C10 H27 109.4(11) .
N2 C10 H27 109.4(7) .
H26 C10 H27 108.0 .
C12 C11 C10 106.4(21) .
C12 C11 H28 110.4(16) .
C10 C11 H28 110.4(13) .
C12 C11 H29 110.4(15) .
C10 C11 H29 110.4(11) .
H28 C11 H29 108.6 .
C11 C12 H30 109.5(16) .
C11 C12 H31 109.5(15) .
H30 C12 H31 109.5 .
C11 C12 H32 109.5(16) .
H30 C12 H32 109.5 .
H31 C12 H32 109.5 .

loop_
_geom_bond_atom_site_label_1
_geom_bond_atom_site_label_2
_geom_bond_distance
_geom_bond_site_symmetry_2
Ge1 Se3 2.2854(15) .
Ge1 Se1 2.3270(14) .
Ge1 Se2 2.4125(14) .
Ge1 Se2 2.4143(15) 3_655
Se2 Ge1 2.4144(15) 3_655
C1 N1 1.484(14) .
C1 C2 1.51(2) .
C1 H3 0.97 .
C1 H4 0.97 .
C2 C3 1.52(2) .
C2 H5 0.97 .
C2 H6 0.97 .
C3 H7 0.96 .
C3 H8 0.96 .
C3 H9 0.96 .
N1 C4 1.503(14) .
N1 H1 0.90 .
N1 H2 0.90 .
C4 C5 1.55(2) .
C4 H10 0.97 .
C4 H11 0.97 .
C5 C6 1.50(2) .
C5 H12 0.97 .
C5 H13 0.97 .
C6 H14 0.96 .
C6 H15 0.96 .
C6 H16 0.96 .
C7 C8 1.40(2) .
C7 N2 1.47(2) .
C7 H19 0.97 .
C7 H20 0.97 .
C8 C9 1.54(2) .
C8 H21 0.97 .
C8 H22 0.97 .
C9 H23 0.96 .
C9 H24 0.96 .
C9 H25 0.96 .
N2 C10 1.52(2) .
N2 H17 0.90 .
N2 H18 0.90 .
C10 C11 1.48(2) .
C10 H26 0.97 .
C10 H27 0.97 .
C11 C12 1.39(3) .
C11 H28 0.97 .
C11 H29 0.97 .
C12 H30 0.96 .
C12 H31 0.96 .
C12 H32 0.96 .
